data_2223672
loop_
_publ_author_name
'H\"okelek, Tuncer'
'Y\?ilmaz, Filiz'
'Tercan, Bar\?i\,s'
'Aybirdi, \"Ozg\"ur'
'Necefo\(glu, Hacali'

_publ_section_title
;Tetrakis[\m-4-(methylamino)benzoato-\k^2^<i>O</i>:<i>O</i>']bis[(<i>N</i>,<i>N</i>-diethylnicotinamide-<i>N</i>^1^)zinc(II)]
 dihydrate
;
_journal_coeditor_code CI2912
_journal_issue 11
_journal_name_full 'Acta Crystallographica Section E'
_journal_page_first m1328
_journal_page_last m1329
_journal_paper_doi 10.1107/S1600536809040409
_journal_volume 65
_journal_year 2009
_chemical_formula_iupac '[Zn2 (C8 H8 N O2)4 (C10 H14 N2 O)2], 2H2 O'
_chemical_formula_moiety 'C52 H60 N8 O10 Zn2, 2(H2 O)'
_chemical_formula_sum 'C52 H64 N8 O12 Zn2'
_chemical_formula_weight 1123.89
_chemical_name_systematic
;
Tetrakis[\m-4-(methylamino)benzoato-
\k^2^<i>O</i>:<i>O</i>']bis[(<i>N</i>,<i>N</i>-
diethylnicotinamide-<i>N</i>^1^)zinc(II)] dihydrate
;
_space_group_IT_number 14
_symmetry_cell_setting monoclinic
_symmetry_space_group_name_Hall '-P 2yn'
_symmetry_space_group_name_H-M 'P 1 21/n 1'
_atom_sites_solution_hydrogens geom
_atom_sites_solution_primary direct
_atom_sites_solution_secondary difmap
_audit_creation_method SHELXL-97
_cell_angle_alpha 90.00
_cell_angle_beta 103.061(2)
_cell_angle_gamma 90.00
_cell_formula_units_Z 2
_cell_length_a 10.1384(2)
_cell_length_b 25.6931(3)
_cell_length_c 10.5170(4)
_cell_measurement_reflns_used 8651
_cell_measurement_temperature 100(2)
_cell_measurement_theta_max 28.18
_cell_measurement_theta_min 2.98
_cell_volume 2668.67(12)
_computing_cell_refinement 'SAINT (Bruker, 2007)'
_computing_data_collection 'APEX2 (Bruker, 2007)'
_computing_data_reduction 'SAINT (Bruker, 2007)'
_computing_molecular_graphics 'ORTEP-3 for Windows (Farrugia, 1997)'
_computing_publication_material 'WinGX (Farrugia, 1999) and PLATON (Spek, 2009)'
_computing_structure_refinement 'SHELXL97 (Sheldrick, 2008)'
_computing_structure_solution 'SHELXS97 (Sheldrick, 2008)'
_diffrn_ambient_temperature 100(2)
_diffrn_measured_fraction_theta_full 0.997
_diffrn_measured_fraction_theta_max 0.997
_diffrn_measurement_device_type 'Bruker Kappa APEXII CCD area-detector'
_diffrn_measurement_method '\f and \w'
_diffrn_radiation_monochromator graphite
_diffrn_radiation_source 'fine-focus sealed tube'
_diffrn_radiation_type MoK\a
_diffrn_radiation_wavelength 0.71073
_diffrn_reflns_av_R_equivalents 0.0292
_diffrn_reflns_av_sigmaI/netI 0.0300
_diffrn_reflns_limit_h_max 10
_diffrn_reflns_limit_h_min -13
_diffrn_reflns_limit_k_max 34
_diffrn_reflns_limit_k_min -30
_diffrn_reflns_limit_l_max 14
_diffrn_reflns_limit_l_min -14
_diffrn_reflns_number 23512
_diffrn_reflns_theta_full 28.33
_diffrn_reflns_theta_max 28.33
_diffrn_reflns_theta_min 1.59
_diffrn_standards_number 0
_exptl_absorpt_coefficient_mu 0.967
_exptl_absorpt_correction_T_max 0.905
_exptl_absorpt_correction_T_min 0.609
_exptl_absorpt_correction_type multi-scan
_exptl_absorpt_process_details '(SADABS; Bruker, 2005)'
_exptl_crystal_colour colorless
_exptl_crystal_density_diffrn 1.399
_exptl_crystal_density_method 'not measured'
_exptl_crystal_description Plate
_exptl_crystal_F_000 1176
_exptl_crystal_size_max 0.52
_exptl_crystal_size_mid 0.52
_exptl_crystal_size_min 0.10
_refine_diff_density_max 0.744
_refine_diff_density_min -0.536
_refine_ls_extinction_method none
_refine_ls_goodness_of_fit_ref 1.017
_refine_ls_hydrogen_treatment mixed
_refine_ls_matrix_type full
_refine_ls_number_parameters 346
_refine_ls_number_reflns 6638
_refine_ls_number_restraints 0
_refine_ls_restrained_S_all 1.017
_refine_ls_R_factor_all 0.0448
_refine_ls_R_factor_gt 0.0346
_refine_ls_shift/su_max 0.001
_refine_ls_shift/su_mean 0.000
_refine_ls_structure_factor_coef Fsqd
_refine_ls_weighting_details 'calc w=1/[\s^2^(Fo^2^)+(0.0383P)^2^+2.063P] where P=(Fo^2^+2Fc^2^)/3'
_refine_ls_weighting_scheme calc
_refine_ls_wR_factor_gt 0.0817
_refine_ls_wR_factor_ref 0.0862
_reflns_number_gt 5562
_reflns_number_total 6638
_reflns_threshold_expression I>2\s(I)
_cod_data_source_file ci2912.cif
_cod_data_source_block I
_cod_depositor_comments
;
The following automatic conversions were performed:
'_symmetry_cell_setting' value 'Monoclinic' changed to 'monoclinic'
according to '/home/saulius/struct/CIF-dictionaries/cif_core.dic'
dictionary named 'cif_core.dic' version 2.4.1 from 2010-06-29.

Automatic conversion script
Id: cif_fix_enum 1527 2010-12-29 10:47:43Z saulius 

The following automatic conversions were performed:

'_symmetry_cell_setting' value 'Monoclinic' changed to 'monoclinic'
according to /home/saulius/struct/CIF-dictionaries/cif_core.dic
dictionary named 'cif_core.dic' version 2.4.1 from 2010-06-29.

Automatic conversion script
Id: cif_fix_values 1715 2011-07-08 13:25:40Z adriana 
;
_cod_original_sg_symbol_H-M 'P 21/n'
_cod_database_code 2223672
_cod_database_fobs_code 2223672

loop_
_symmetry_equiv_pos_as_xyz
'x, y, z'
'-x+1/2, y+1/2, -z+1/2'
'-x, -y, -z'
'x-1/2, -y-1/2, z-1/2'

loop_
_atom_site_type_symbol
_atom_site_label
_atom_site_fract_x
_atom_site_fract_y
_atom_site_fract_z
_atom_site_U_iso_or_equiv
_atom_site_adp_type
_atom_site_calc_flag
_atom_site_refinement_flags
_atom_site_occupancy
_atom_site_disorder_assembly
_atom_site_disorder_group
Zn Zn1 -0.04338(2) -0.014479(8) 0.118981(18) 0.01584(6) Uani d . 1 . .
O O1 -0.20843(14) 0.01538(5) -0.00434(12) 0.0240(3) Uani d . 1 . .
O O2 0.14508(13) -0.04361(5) 0.18309(12) 0.0202(3) Uani d . 1 . .
O O3 0.03250(15) 0.06111(5) 0.13786(14) 0.0268(3) Uani d . 1 . .
O O4 -0.09993(14) -0.08625(5) 0.04128(12) 0.0225(3) Uani d . 1 . .
O O5 -0.19322(15) 0.13404(5) 0.50417(14) 0.0281(3) Uani d . 1 . .
O O6 0.95980(18) 0.15202(7) 0.75046(18) 0.0397(4) Uani d . 1 . .
H H61 0.967(4) 0.1239(15) 0.808(4) 0.087(12) Uiso d . 1 . .
H H62 0.904(4) 0.1385(15) 0.671(4) 0.088(13) Uiso d . 1 . .
N N1 -0.12123(15) -0.00735(6) 0.28204(14) 0.0166(3) Uani d . 1 . .
N N2 -0.39214(16) 0.12268(6) 0.35808(15) 0.0201(3) Uani d . 1 . .
N N3 -0.73560(17) 0.14248(7) -0.25237(16) 0.0279(4) Uani d . 1 . .
H H3A -0.7889 0.1404 -0.1995 0.033 Uiso calc R 1 . .
N N4 0.2505(2) 0.28515(7) 0.3274(2) 0.0434(5) Uani d . 1 . .
H H4A 0.3067 0.3035 0.2962 0.052 Uiso calc R 1 . .
C C1 -0.23030(18) 0.03966(7) -0.11144(16) 0.0168(3) Uani d . 1 . .
C C2 -0.36417(18) 0.06493(7) -0.15463(16) 0.0162(3) Uani d . 1 . .
C C3 -0.39620(19) 0.09599(7) -0.26573(17) 0.0194(4) Uani d . 1 . .
H H3 -0.3338 0.0997 -0.3178 0.023 Uiso calc R 1 . .
C C4 -0.5190(2) 0.12146(7) -0.29995(17) 0.0217(4) Uani d . 1 . .
H H4 -0.5382 0.1421 -0.3744 0.026 Uiso calc R 1 . .
C C5 -0.61546(19) 0.11639(7) -0.22320(17) 0.0204(4) Uani d . 1 . .
C C6 -0.58436(19) 0.08385(7) -0.11255(18) 0.0217(4) Uani d . 1 . .
H H6 -0.6477 0.0789 -0.0620 0.026 Uiso calc R 1 . .
C C7 -0.46113(19) 0.05944(7) -0.07914(17) 0.0194(4) Uani d . 1 . .
H H7 -0.4413 0.0388 -0.0047 0.023 Uiso calc R 1 . .
C C8 0.08144(18) 0.09445(7) 0.07307(17) 0.0196(4) Uani d . 1 . .
C C9 0.1199(2) 0.14569(7) 0.13448(17) 0.0212(4) Uani d . 1 . .
C C10 0.2042(2) 0.17976(7) 0.0866(2) 0.0248(4) Uani d . 1 . .
H H10 0.2328 0.1713 0.0112 0.030 Uiso calc R 1 . .
C C11 0.2458(2) 0.22608(8) 0.1502(2) 0.0298(4) Uani d . 1 . .
H H11 0.3032 0.2481 0.1178 0.036 Uiso calc R 1 . .
C C12 0.2017(2) 0.24024(8) 0.2638(2) 0.0304(5) Uani d . 1 . .
C C13 0.1107(2) 0.20754(8) 0.3067(2) 0.0321(5) Uani d . 1 . .
H H13 0.0755 0.2173 0.3776 0.038 Uiso calc R 1 . .
C C14 0.0728(2) 0.16080(8) 0.24425(19) 0.0274(4) Uani d . 1 . .
H H14 0.0147 0.1388 0.2758 0.033 Uiso calc R 1 . .
C C15 -0.10860(18) -0.04226(7) 0.37916(16) 0.0170(3) Uani d . 1 . .
H H15 -0.0671 -0.0740 0.3710 0.020 Uiso calc R 1 . .
C C16 -0.15508(19) -0.03269(7) 0.49092(17) 0.0195(4) Uani d . 1 . .
H H16 -0.1474 -0.0580 0.5555 0.023 Uiso calc R 1 . .
C C17 -0.21321(18) 0.01504(7) 0.50527(17) 0.0189(3) Uani d . 1 . .
H H17 -0.2428 0.0227 0.5807 0.023 Uiso calc R 1 . .
C C18 -0.22681(18) 0.05145(7) 0.40509(16) 0.0166(3) Uani d . 1 . .
C C19 -0.18061(18) 0.03849(7) 0.29495(16) 0.0174(3) Uani d . 1 . .
H H19 -0.1911 0.0625 0.2272 0.021 Uiso calc R 1 . .
C C20 -0.27156(19) 0.10611(7) 0.42525(17) 0.0190(4) Uani d . 1 . .
C C21 -0.4910(2) 0.09017(8) 0.26852(18) 0.0238(4) Uani d . 1 . .
H H21A -0.4441 0.0615 0.2379 0.029 Uiso calc R 1 . .
H H21B -0.5342 0.1108 0.1933 0.029 Uiso calc R 1 . .
C C22 -0.5985(2) 0.06864(9) 0.3335(2) 0.0320(5) Uani d . 1 . .
H H22A -0.6640 0.0495 0.2707 0.048 Uiso calc R 1 . .
H H22B -0.6426 0.0968 0.3672 0.048 Uiso calc R 1 . .
H H22C -0.5570 0.0460 0.4037 0.048 Uiso calc R 1 . .
C C23 -0.4330(2) 0.17653(7) 0.3789(2) 0.0264(4) Uani d . 1 . .
H H23A -0.3975 0.1861 0.4695 0.032 Uiso calc R 1 . .
H H23B -0.5310 0.1784 0.3616 0.032 Uiso calc R 1 . .
C C24 -0.3819(3) 0.21482(9) 0.2916(3) 0.0398(6) Uani d . 1 . .
H H24A -0.4139 0.2491 0.3050 0.060 Uiso calc R 1 . .
H H24B -0.4147 0.2049 0.2020 0.060 Uiso calc R 1 . .
H H24C -0.2847 0.2147 0.3124 0.060 Uiso calc R 1 . .
C C25 -0.7761(2) 0.17342(9) -0.3688(2) 0.0345(5) Uani d . 1 . .
H H25A -0.8664 0.1862 -0.3752 0.052 Uiso calc R 1 . .
H H25B -0.7740 0.1524 -0.4438 0.052 Uiso calc R 1 . .
H H25C -0.7151 0.2022 -0.3650 0.052 Uiso calc R 1 . .
C C26 0.2125(4) 0.30333(9) 0.4443(2) 0.0561(8) Uani d . 1 . .
H H26A 0.2589 0.3353 0.4726 0.084 Uiso calc R 1 . .
H H26B 0.2368 0.2776 0.5118 0.084 Uiso calc R 1 . .
H H26C 0.1165 0.3091 0.4261 0.084 Uiso calc R 1 . .

loop_
_atom_site_aniso_label
_atom_site_aniso_U_11
_atom_site_aniso_U_22
_atom_site_aniso_U_33
_atom_site_aniso_U_12
_atom_site_aniso_U_13
_atom_site_aniso_U_23
Zn1 0.01825(11) 0.01770(11) 0.01276(10) 0.00284(8) 0.00601(7) 0.00051(7)
O1 0.0237(7) 0.0314(7) 0.0170(6) 0.0086(6) 0.0049(5) 0.0050(5)
O2 0.0183(6) 0.0244(7) 0.0186(6) 0.0045(5) 0.0054(5) 0.0017(5)
O3 0.0310(8) 0.0206(7) 0.0336(7) 0.0001(6) 0.0176(6) -0.0022(6)
O4 0.0273(7) 0.0194(6) 0.0198(6) -0.0003(5) 0.0036(5) -0.0022(5)
O5 0.0265(8) 0.0257(7) 0.0314(7) -0.0034(6) 0.0053(6) -0.0094(6)
O6 0.0400(10) 0.0393(9) 0.0388(9) -0.0006(8) 0.0065(8) 0.0140(8)
N1 0.0162(7) 0.0194(7) 0.0142(6) 0.0017(6) 0.0035(5) -0.0004(5)
N2 0.0231(8) 0.0165(7) 0.0222(7) 0.0021(6) 0.0080(6) 0.0000(6)
N3 0.0219(9) 0.0358(10) 0.0256(8) 0.0091(7) 0.0048(7) -0.0014(7)
N4 0.0683(15) 0.0228(9) 0.0382(11) -0.0077(9) 0.0102(10) -0.0057(8)
C1 0.0204(9) 0.0164(8) 0.0134(7) 0.0007(7) 0.0032(6) -0.0038(6)
C2 0.0172(8) 0.0170(8) 0.0141(7) 0.0002(7) 0.0031(6) -0.0016(6)
C3 0.0222(9) 0.0218(9) 0.0156(8) 0.0010(7) 0.0072(7) -0.0015(7)
C4 0.0249(10) 0.0235(9) 0.0161(8) 0.0043(7) 0.0036(7) 0.0021(7)
C5 0.0176(9) 0.0221(9) 0.0203(8) 0.0027(7) 0.0017(7) -0.0051(7)
C6 0.0189(9) 0.0268(9) 0.0207(8) -0.0022(7) 0.0074(7) -0.0020(7)
C7 0.0214(9) 0.0203(9) 0.0167(8) -0.0016(7) 0.0048(7) 0.0010(6)
C8 0.0166(9) 0.0202(9) 0.0213(8) 0.0039(7) 0.0026(7) -0.0008(7)
C9 0.0240(10) 0.0180(8) 0.0194(8) 0.0033(7) 0.0003(7) 0.0000(7)
C10 0.0232(10) 0.0223(9) 0.0278(9) 0.0021(8) 0.0033(8) -0.0008(7)
C11 0.0294(11) 0.0216(10) 0.0373(11) -0.0022(8) 0.0050(9) 0.0027(8)
C12 0.0376(12) 0.0219(10) 0.0272(10) 0.0044(9) -0.0024(9) -0.0031(8)
C13 0.0516(14) 0.0230(10) 0.0230(10) 0.0044(9) 0.0114(9) -0.0005(8)
C14 0.0381(12) 0.0209(9) 0.0246(9) 0.0031(8) 0.0100(8) 0.0016(7)
C15 0.0177(9) 0.0158(8) 0.0177(8) 0.0011(7) 0.0045(7) -0.0003(6)
C16 0.0219(9) 0.0211(8) 0.0163(8) -0.0013(7) 0.0056(7) 0.0021(7)
C17 0.0200(9) 0.0234(9) 0.0147(8) -0.0027(7) 0.0067(7) -0.0019(7)
C18 0.0144(8) 0.0189(8) 0.0166(8) 0.0002(7) 0.0035(6) -0.0010(6)
C19 0.0177(9) 0.0196(8) 0.0152(8) 0.0023(7) 0.0039(6) 0.0017(6)
C20 0.0215(9) 0.0198(8) 0.0181(8) -0.0012(7) 0.0098(7) -0.0008(7)
C21 0.0232(10) 0.0249(9) 0.0221(9) 0.0059(8) 0.0022(7) -0.0018(7)
C22 0.0265(11) 0.0347(11) 0.0333(11) -0.0057(9) 0.0036(9) -0.0037(9)
C23 0.0299(11) 0.0181(9) 0.0340(10) 0.0057(8) 0.0134(9) 0.0020(8)
C24 0.0483(15) 0.0235(11) 0.0517(14) 0.0038(10) 0.0199(12) 0.0103(10)
C25 0.0324(12) 0.0353(12) 0.0332(11) 0.0149(10) 0.0019(9) -0.0003(9)
C26 0.113(3) 0.0223(11) 0.0298(12) -0.0021(14) 0.0087(14) -0.0038(9)

loop_
_atom_type_symbol
_atom_type_description
_atom_type_scat_dispersion_real
_atom_type_scat_dispersion_imag
_atom_type_scat_source
C C 0.0030 0.0020 'International Tables Vol C Tables 4.2.6.8 and 6.1.1.4'
H H 0.0000 0.0000 'International Tables Vol C Tables 4.2.6.8 and 6.1.1.4'
N N 0.0060 0.0030 'International Tables Vol C Tables 4.2.6.8 and 6.1.1.4'
O O 0.0110 0.0060 'International Tables Vol C Tables 4.2.6.8 and 6.1.1.4'
Zn Zn 0.2840 1.4300 'International Tables Vol C Tables 4.2.6.8 and 6.1.1.4'

loop_
_geom_angle_atom_site_label_1
_geom_angle_atom_site_label_2
_geom_angle_atom_site_label_3
_geom_angle_site_symmetry_1
_geom_angle_site_symmetry_3
_geom_angle
_geom_angle_publ_flag
O1 Zn1 Zn1 . 3 73.77(4) ?
O1 Zn1 O3 . . 86.65(6) ?
O1 Zn1 O4 . . 88.23(6) ?
O1 Zn1 N1 . . 94.78(5) ?
O2 Zn1 Zn1 . 3 86.29(4) ?
O2 Zn1 O1 . . 159.63(5) ?
O2 Zn1 O3 . . 90.72(6) ?
O2 Zn1 O4 . . 87.59(5) ?
O2 Zn1 N1 . . 105.52(5) ?
O3 Zn1 Zn1 . 3 70.66(4) ?
O4 Zn1 Zn1 . 3 89.93(4) ?
O4 Zn1 O3 . . 160.59(5) ?
O4 Zn1 N1 . . 106.76(6) ?
N1 Zn1 Zn1 . 3 159.67(4) ?
N1 Zn1 O3 . . 92.33(6) ?
C1 O1 Zn1 . . 135.44(13) ?
C1 O2 Zn1 3 . 119.36(11) ?
C8 O3 Zn1 . . 139.69(12) ?
C8 O4 Zn1 3 . 115.95(12) ?
H62 O6 H61 . . 103(3) ?
C15 N1 Zn1 . . 125.96(12) ?
C19 N1 Zn1 . . 115.38(11) ?
C19 N1 C15 . . 118.45(15) ?
C20 N2 C21 . . 124.58(15) ?
C20 N2 C23 . . 118.32(16) ?
C21 N2 C23 . . 117.04(16) ?
C5 N3 C25 . . 122.12(17) ?
C5 N3 H3A . . 118.9 ?
C25 N3 H3A . . 118.9 ?
C12 N4 C26 . . 123.4(2) ?
C12 N4 H4A . . 118.3 ?
C26 N4 H4A . . 118.3 ?
O1 C1 O2 . 3 124.19(17) ?
O1 C1 C2 . . 117.03(15) ?
O2 C1 C2 3 . 118.78(15) ?
C3 C2 C1 . . 122.21(16) ?
C3 C2 C7 . . 118.19(16) ?
C7 C2 C1 . . 119.55(15) ?
C2 C3 H3 . . 119.5 ?
C4 C3 C2 . . 121.08(17) ?
C4 C3 H3 . . 119.5 ?
C3 C4 C5 . . 120.62(17) ?
C3 C4 H4 . . 119.7 ?
C5 C4 H4 . . 119.7 ?
N3 C5 C4 . . 121.78(17) ?
N3 C5 C6 . . 119.95(17) ?
C4 C5 C6 . . 118.26(17) ?
C5 C6 H6 . . 119.9 ?
C7 C6 C5 . . 120.25(17) ?
C7 C6 H6 . . 119.9 ?
C2 C7 H7 . . 119.2 ?
C6 C7 C2 . . 121.56(17) ?
C6 C7 H7 . . 119.2 ?
O3 C8 O4 . 3 123.76(17) ?
O3 C8 C9 . . 117.69(16) ?
O4 C8 C9 3 . 118.55(16) ?
C10 C9 C8 . . 121.59(17) ?
C10 C9 C14 . . 118.31(18) ?
C14 C9 C8 . . 120.10(17) ?
C9 C10 H10 . . 119.6 ?
C11 C10 C9 . . 120.71(19) ?
C11 C10 H10 . . 119.6 ?
C10 C11 C12 . . 120.6(2) ?
C10 C11 H11 . . 119.7 ?
C12 C11 H11 . . 119.7 ?
N4 C12 C11 . . 118.8(2) ?
N4 C12 C13 . . 122.8(2) ?
C13 C12 C11 . . 118.43(19) ?
C12 C13 H13 . . 119.9 ?
C14 C13 C12 . . 120.18(19) ?
C14 C13 H13 . . 119.9 ?
C9 C14 H14 . . 119.2 ?
C13 C14 C9 . . 121.57(19) ?
C13 C14 H14 . . 119.2 ?
N1 C15 C16 . . 122.34(16) ?
N1 C15 H15 . . 118.8 ?
C16 C15 H15 . . 118.8 ?
C15 C16 H16 . . 120.5 ?
C17 C16 C15 . . 119.04(16) ?
C17 C16 H16 . . 120.5 ?
C16 C17 C18 . . 119.00(16) ?
C16 C17 H17 . . 120.5 ?
C18 C17 H17 . . 120.5 ?
C17 C18 C20 . . 120.11(15) ?
C19 C18 C17 . . 118.48(16) ?
C19 C18 C20 . . 120.80(15) ?
N1 C19 C18 . . 122.65(16) ?
N1 C19 H19 . . 118.7 ?
C18 C19 H19 . . 118.7 ?
O5 C20 N2 . . 122.74(17) ?
O5 C20 C18 . . 117.80(17) ?
N2 C20 C18 . . 119.45(16) ?
N2 C21 C22 . . 111.97(16) ?
N2 C21 H21A . . 109.2 ?
N2 C21 H21B . . 109.2 ?
C22 C21 H21A . . 109.2 ?
C22 C21 H21B . . 109.2 ?
H21A C21 H21B . . 107.9 ?
C21 C22 H22A . . 109.5 ?
C21 C22 H22B . . 109.5 ?
C21 C22 H22C . . 109.5 ?
H22A C22 H22B . . 109.5 ?
H22A C22 H22C . . 109.5 ?
H22B C22 H22C . . 109.5 ?
N2 C23 C24 . . 111.91(16) ?
N2 C23 H23A . . 109.2 ?
N2 C23 H23B . . 109.2 ?
C24 C23 H23A . . 109.2 ?
C24 C23 H23B . . 109.2 ?
H23A C23 H23B . . 107.9 ?
C23 C24 H24A . . 109.5 ?
C23 C24 H24B . . 109.5 ?
C23 C24 H24C . . 109.5 ?
H24A C24 H24B . . 109.5 ?
H24A C24 H24C . . 109.5 ?
H24B C24 H24C . . 109.5 ?
N3 C25 H25A . . 109.5 ?
N3 C25 H25B . . 109.5 ?
N3 C25 H25C . . 109.5 ?
H25A C25 H25B . . 109.5 ?
H25A C25 H25C . . 109.5 ?
H25B C25 H25C . . 109.5 ?
N4 C26 H26A . . 109.5 ?
N4 C26 H26B . . 109.5 ?
N4 C26 H26C . . 109.5 ?
H26A C26 H26B . . 109.5 ?
H26A C26 H26C . . 109.5 ?
H26B C26 H26C . . 109.5 ?

loop_
_geom_bond_atom_site_label_1
_geom_bond_atom_site_label_2
_geom_bond_site_symmetry_2
_geom_bond_distance
_geom_bond_publ_flag
Zn1 Zn1 3 2.9301(4) ?
Zn1 O1 . 2.0224(13) yes
Zn1 O2 . 2.0207(13) yes
Zn1 O4 . 2.0459(13) yes
Zn1 N1 . 2.0516(14) yes
O1 C1 . 1.263(2) ?
O2 C1 3 1.272(2) ?
O3 Zn1 . 2.0819(14) ?
O3 C8 . 1.264(2) ?
O4 C8 3 1.276(2) ?
O5 C20 . 1.240(2) ?
O6 H61 . 0.94(4) ?
O6 H62 . 0.96(4) ?
N1 C15 . 1.344(2) ?
N1 C19 . 1.343(2) ?
N2 C20 . 1.336(2) ?
N2 C21 . 1.471(2) ?
N2 C23 . 1.475(2) ?
N3 H3A . 0.86 ?
N4 C26 . 1.447(3) ?
N4 H4A . 0.86 ?
C1 O2 3 1.272(2) ?
C2 C1 . 1.480(2) ?
C2 C3 . 1.391(2) ?
C3 H3 . 0.93 ?
C4 C3 . 1.381(3) ?
C4 C5 . 1.407(3) ?
C4 H4 . 0.93 ?
C5 N3 . 1.363(2) ?
C6 C5 . 1.410(3) ?
C6 H6 . 0.93 ?
C7 C2 . 1.403(2) ?
C7 C6 . 1.371(3) ?
C7 H7 . 0.93 ?
C8 O4 3 1.276(2) ?
C8 C9 . 1.479(2) ?
C9 C10 . 1.394(3) ?
C9 C14 . 1.400(3) ?
C10 C11 . 1.383(3) ?
C10 H10 . 0.93 ?
C11 H11 . 0.93 ?
C12 N4 . 1.369(3) ?
C12 C11 . 1.415(3) ?
C12 C13 . 1.396(3) ?
C13 H13 . 0.93 ?
C14 C13 . 1.381(3) ?
C14 H14 . 0.93 ?
C15 C16 . 1.384(2) ?
C15 H15 . 0.93 ?
C16 H16 . 0.93 ?
C17 C16 . 1.384(3) ?
C17 C18 . 1.392(2) ?
C17 H17 . 0.93 ?
C18 C19 . 1.385(2) ?
C19 H19 . 0.93 ?
C20 C18 . 1.505(2) ?
C21 C22 . 1.516(3) ?
C21 H21A . 0.97 ?
C21 H21B . 0.97 ?
C22 H22A . 0.96 ?
C22 H22B . 0.96 ?
C22 H22C . 0.96 ?
C23 C24 . 1.515(3) ?
C23 H23A . 0.97 ?
C23 H23B . 0.97 ?
C24 H24A . 0.96 ?
C24 H24B . 0.96 ?
C24 H24C . 0.96 ?
C25 N3 . 1.440(3) ?
C25 H25A . 0.96 ?
C25 H25B . 0.96 ?
C25 H25C . 0.96 ?
C26 H26A . 0.96 ?
C26 H26B . 0.96 ?
C26 H26C . 0.96 ?

loop_
_geom_hbond_atom_site_label_D
_geom_hbond_atom_site_label_H
_geom_hbond_atom_site_label_A
_geom_hbond_site_symmetry_A
_geom_hbond_distance_DH
_geom_hbond_distance_HA
_geom_hbond_distance_DA
_geom_hbond_angle_DHA
_geom_hbond_publ_flag
N3 H3A O6 1_354 0.86 2.50 3.105(3) 128 yes
N4 H4A O6 4_565 0.86 2.07 2.922(3) 171 yes
O6 H61 O4 3_656 0.93(4) 2.07(4) 2.875(2) 143(3) yes
O6 H61 O2 3_656 0.93(4) 2.37(4) 3.117(2) 137(3) yes
O6 H62 O5 1_655 0.96(4) 1.81(4) 2.741(2) 162(3) yes

loop_
_geom_torsion_atom_site_label_1
_geom_torsion_atom_site_label_2
_geom_torsion_atom_site_label_3
_geom_torsion_atom_site_label_4
_geom_torsion_site_symmetry_1
_geom_torsion_site_symmetry_2
_geom_torsion_site_symmetry_3
_geom_torsion_site_symmetry_4
_geom_torsion
_geom_torsion_publ_flag
Zn1 Zn1 O1 C1 3 . . . -10.58(16) ?
O2 Zn1 O1 C1 . . . . -22.8(3) ?
O3 Zn1 O1 C1 . . . . 60.23(17) ?
O4 Zn1 O1 C1 . . . . -101.03(17) ?
N1 Zn1 O1 C1 . . . . 152.30(17) ?
Zn1 Zn1 O2 C1 3 . . 3 1.39(12) ?
O1 Zn1 O2 C1 . . . 3 13.1(2) ?
O3 Zn1 O2 C1 . . . 3 -69.17(13) ?
O4 Zn1 O2 C1 . . . 3 91.48(13) ?
N1 Zn1 O2 C1 . . . 3 -161.79(12) ?
Zn1 Zn1 O4 C8 3 . . 3 -0.04(12) ?
O1 Zn1 O4 C8 . . . 3 73.72(13) ?
O2 Zn1 O4 C8 . . . 3 -86.33(13) ?
O3 Zn1 O4 C8 . . . 3 -1.0(2) ?
N1 Zn1 O4 C8 . . . 3 168.18(12) ?
Zn1 Zn1 N1 C15 3 . . . -165.91(10) ?
Zn1 Zn1 N1 C19 3 . . . 8.7(2) ?
O1 Zn1 N1 C15 . . . . 139.65(15) ?
O1 Zn1 N1 C19 . . . . -45.76(13) ?
O2 Zn1 N1 C15 . . . . -42.11(16) ?
O2 Zn1 N1 C19 . . . . 132.48(12) ?
O3 Zn1 N1 C15 . . . . -133.51(15) ?
O3 Zn1 N1 C19 . . . . 41.08(13) ?
O4 Zn1 N1 C15 . . . . 50.06(15) ?
O4 Zn1 N1 C19 . . . . -135.35(12) ?
Zn1 O1 C1 O2 . . . 3 13.4(3) ?
Zn1 O1 C1 C2 . . . . -166.52(12) ?
C8 O3 Zn1 Zn1 . . . 3 1.03(19) ?
C8 O3 Zn1 O1 . . . . -72.9(2) ?
C8 O3 Zn1 O2 . . . . 86.8(2) ?
C8 O3 Zn1 O4 . . . . 2.1(3) ?
C8 O3 Zn1 N1 . . . . -167.6(2) ?
Zn1 O3 C8 O4 . . . 3 -1.4(3) ?
Zn1 O3 C8 C9 . . . . 178.98(14) ?
Zn1 N1 C15 C16 . . . . 174.78(13) ?
C19 N1 C15 C16 . . . . 0.3(3) ?
Zn1 N1 C19 C18 . . . . -173.78(14) ?
C15 N1 C19 C18 . . . . 1.2(3) ?
C21 N2 C20 O5 . . . . -176.81(17) ?
C21 N2 C20 C18 . . . . 3.5(3) ?
C23 N2 C20 O5 . . . . 0.2(3) ?
C23 N2 C20 C18 . . . . -179.51(15) ?
C20 N2 C21 C22 . . . . 97.4(2) ?
C23 N2 C21 C22 . . . . -79.6(2) ?
C20 N2 C23 C24 . . . . 86.7(2) ?
C21 N2 C23 C24 . . . . -96.1(2) ?
C3 C2 C1 O1 . . . . 175.07(16) ?
C3 C2 C1 O2 . . . 3 -4.9(3) ?
C7 C2 C1 O1 . . . . -2.3(2) ?
C7 C2 C1 O2 . . . 3 177.77(16) ?
C1 C2 C3 C4 . . . . -176.37(17) ?
C7 C2 C3 C4 . . . . 1.0(3) ?
C3 C4 C5 N3 . . . . 177.78(18) ?
C5 C4 C3 C2 . . . . -0.3(3) ?
C3 C4 C5 C6 . . . . -1.3(3) ?
C4 C5 N3 C25 . . . . 5.1(3) ?
C6 C5 N3 C25 . . . . -175.77(19) ?
C7 C6 C5 N3 . . . . -176.90(18) ?
C7 C6 C5 C4 . . . . 2.2(3) ?
C6 C7 C2 C1 . . . . 177.35(17) ?
C6 C7 C2 C3 . . . . -0.1(3) ?
C2 C7 C6 C5 . . . . -1.5(3) ?
O3 C8 C9 C10 . . . . 163.73(18) ?
O3 C8 C9 C14 . . . . -15.5(3) ?
O4 C8 C9 C10 3 . . . -15.9(3) ?
O4 C8 C9 C14 3 . . . 164.81(18) ?
C8 C9 C10 C11 . . . . -175.97(18) ?
C14 C9 C10 C11 . . . . 3.3(3) ?
C8 C9 C14 C13 . . . . 177.63(19) ?
C10 C9 C14 C13 . . . . -1.6(3) ?
C9 C10 C11 C12 . . . . -1.1(3) ?
C13 C12 N4 C26 . . . . -0.3(4) ?
C11 C12 N4 C26 . . . . -180.0(2) ?
N4 C12 C11 C10 . . . . 176.8(2) ?
C13 C12 C11 C10 . . . . -2.9(3) ?
N4 C12 C13 C14 . . . . -175.2(2) ?
C11 C12 C13 C14 . . . . 4.5(3) ?
C9 C14 C13 C12 . . . . -2.3(3) ?
N1 C15 C16 C17 . . . . -1.9(3) ?
C18 C17 C16 C15 . . . . 1.9(3) ?
C16 C17 C18 C19 . . . . -0.4(3) ?
C16 C17 C18 C20 . . . . -171.52(17) ?
C17 C18 C19 N1 . . . . -1.2(3) ?
C20 C18 C19 N1 . . . . 169.86(16) ?
O5 C20 C18 C17 . . . . 67.7(2) ?
O5 C20 C18 C19 . . . . -103.2(2) ?
N2 C20 C18 C17 . . . . -112.63(19) ?
N2 C20 C18 C19 . . . . 76.5(2) ?
